data_7109925
loop_
_publ_author_name
'Hikaru Yanai'
'Yoichi Takahashi'
'Haruhiko Fukaya'
'Yasuo Dobashi'
'Takashi Matsumoto'

_publ_section_title
;
 2-(Pyridinium-1-yl)-1,1-bis(triflyl)ethanides: structural behaviour and
 availability as bis(triflyl)ethylating reagents
;
_journal_name_full Chem.Commun.
_journal_page_first 10091
_journal_paper_doi 10.1039/c3cc46171h
_journal_volume 49
_journal_year 2013
_chemical_formula_moiety 'C10 H9 F6 N O4 S2'
_chemical_formula_sum 'C10 H9 F6 N O4 S2'
_chemical_formula_weight 385.30
_chemical_melting_point 459
_chemical_name_systematic
;
2-(2-Methylpyridin-1-ium-1-yl)-1,1-bis((trifluoromethyl)sulfonyl)ethan-1-ide
;
_space_group_IT_number 14
_symmetry_cell_setting monoclinic
_symmetry_space_group_name_Hall '-P 2ybc'
_symmetry_space_group_name_H-M 'P 1 21/c 1'
_atom_sites_solution_hydrogens geom
_atom_sites_solution_primary direct
_atom_sites_solution_secondary difmap
_audit_creation_date '31 August 2012'
_audit_creation_method SHELXL-97
_cell_angle_alpha 90.00
_cell_angle_beta 115.3760(10)
_cell_angle_gamma 90.00
_cell_formula_units_Z 4
_cell_length_a 12.9290(14)
_cell_length_b 10.0352(11)
_cell_length_c 12.0294(13)
_cell_measurement_reflns_used 3160
_cell_measurement_temperature 90
_cell_measurement_theta_max 27.57
_cell_measurement_theta_min 2.68
_cell_volume 1410.2(3)
_computing_cell_refinement 'APEX2 (Bruker AXS, 2006)'
_computing_data_collection 'APEX2 (Bruker AXS, 2006)'
_computing_data_reduction 'SAINT (Bruker AXS, 2004)'
_computing_molecular_graphics 'XSHEL (Bruker AXS,2002)'
_computing_publication_material 'XCIF (Bruker AXS, 2001)'
_computing_structure_refinement 'SHELXL-97 (Sheldrick, 1997)'
_computing_structure_solution 'SHELXS-97 (Sheldrick, 1997)'
_diffrn_ambient_temperature 90
_diffrn_detector_area_resol_mean 8.333
_diffrn_measured_fraction_theta_full 0.998
_diffrn_measured_fraction_theta_max 0.998
_diffrn_measurement_device_type 'Bruker APEXII CCD area detector'
_diffrn_measurement_method 'phi and omega scans'
_diffrn_radiation_monochromator 'Bruker Helios multilayer confocal mirror'
_diffrn_radiation_source 'Bruker TXS fine-focus rotating anode'
_diffrn_radiation_type MoK\a
_diffrn_radiation_wavelength 0.71073
_diffrn_reflns_av_R_equivalents 0.0215
_diffrn_reflns_av_sigmaI/netI 0.0256
_diffrn_reflns_limit_h_max 14
_diffrn_reflns_limit_h_min -15
_diffrn_reflns_limit_k_max 11
_diffrn_reflns_limit_k_min -11
_diffrn_reflns_limit_l_max 14
_diffrn_reflns_limit_l_min -10
_diffrn_reflns_number 6577
_diffrn_reflns_theta_full 25.03
_diffrn_reflns_theta_max 25.03
_diffrn_reflns_theta_min 2.68
_exptl_absorpt_coefficient_mu 0.466
_exptl_absorpt_correction_T_max 0.9593
_exptl_absorpt_correction_T_min 0.9125
_exptl_absorpt_correction_type analytical
_exptl_absorpt_process_details
;
Crystal Faces plugin in Bruker APEX2 software
;
_exptl_crystal_colour colourless
_exptl_crystal_density_diffrn 1.815
_exptl_crystal_density_method 'not measured'
_exptl_crystal_description block
_exptl_crystal_F_000 776
_exptl_crystal_size_max 0.20
_exptl_crystal_size_mid 0.09
_exptl_crystal_size_min 0.09
_refine_diff_density_max 0.401
_refine_diff_density_min -0.358
_refine_diff_density_rms 0.051
_refine_ls_extinction_method none
_refine_ls_goodness_of_fit_ref 1.045
_refine_ls_hydrogen_treatment constr
_refine_ls_matrix_type full
_refine_ls_number_parameters 209
_refine_ls_number_reflns 2484
_refine_ls_number_restraints 0
_refine_ls_restrained_S_all 1.045
_refine_ls_R_factor_all 0.0312
_refine_ls_R_factor_gt 0.0275
_refine_ls_shift/su_max 0.000
_refine_ls_shift/su_mean 0.000
_refine_ls_structure_factor_coef Fsqd
_refine_ls_weighting_details 'calc w=1/[\s^2^(Fo^2^)+(0.0350P)^2^+0.8555P] where P=(Fo^2^+2Fc^2^)/3'
_refine_ls_weighting_scheme calc
_refine_ls_wR_factor_gt 0.0701
_refine_ls_wR_factor_ref 0.0725
_reflns_number_gt 2219
_reflns_number_total 2484
_reflns_threshold_expression >2sigma(I)
_cod_data_source_file c3cc46171h.txt
_cod_data_source_block CBA09-2b
_cod_original_sg_symbol_H-M 'P 21/c'
_cod_database_code 7109925

loop_
_symmetry_equiv_pos_as_xyz
'x, y, z'
'-x, y+1/2, -z+1/2'
'-x, -y, -z'
'x, -y-1/2, z-1/2'

loop_
_atom_site_label
_atom_site_type_symbol
_atom_site_fract_x
_atom_site_fract_y
_atom_site_fract_z
_atom_site_U_iso_or_equiv
_atom_site_adp_type
_atom_site_occupancy
_atom_site_symmetry_multiplicity
_atom_site_calc_flag
_atom_site_refinement_flags
C1 C 0.18055(15) 1.13661(18) -0.17128(17) 0.0155(4) Uani 1 1 d .
C2 C 0.15369(16) 1.26800(19) -0.15844(18) 0.0180(4) Uani 1 1 d .
H2 H 0.0935 1.3112 -0.2252 0.022 Uiso 1 1 calc R
C3 C 0.21293(16) 1.33663(19) -0.05038(18) 0.0198(4) Uani 1 1 d .
H3 H 0.1933 1.4261 -0.0422 0.024 Uiso 1 1 calc R
C4 C 0.30169(16) 1.27357(19) 0.04645(18) 0.0208(4) Uani 1 1 d .
H4 H 0.3437 1.3191 0.1218 0.025 Uiso 1 1 calc R
C5 C 0.32741(16) 1.14423(18) 0.03107(17) 0.0176(4) Uani 1 1 d .
H5 H 0.3889 1.1007 0.0962 0.021 Uiso 1 1 calc R
C6 C 0.30208(15) 0.93344(17) -0.08029(16) 0.0150(4) Uani 1 1 d .
H6A H 0.2473 0.8931 -0.1585 0.018 Uiso 1 1 calc R
H6B H 0.3788 0.9323 -0.0800 0.018 Uiso 1 1 calc R
C7 C 0.30525(15) 0.85084(17) 0.02478(16) 0.0133(4) Uani 1 1 d .
C8 C 0.47276(15) 0.64525(18) 0.08766(16) 0.0164(4) Uani 1 1 d .
C9 C 0.14789(17) 0.8960(2) 0.13026(19) 0.0232(4) Uani 1 1 d .
F1 F 0.47150(11) 0.65896(12) -0.02236(10) 0.0294(3) Uani 1 1 d .
F2 F 0.57832(9) 0.61132(11) 0.16752(10) 0.0264(3) Uani 1 1 d .
F3 F 0.40259(10) 0.54712(11) 0.08243(12) 0.0302(3) Uani 1 1 d .
F4 F 0.14930(11) 1.02499(12) 0.10626(12) 0.0347(3) Uani 1 1 d .
F5 F 0.04335(10) 0.86534(14) 0.11780(13) 0.0390(3) Uani 1 1 d .
F6 F 0.22031(11) 0.87495(15) 0.24643(11) 0.0384(3) Uani 1 1 d .
N1 N 0.26729(12) 1.07725(14) -0.07470(14) 0.0136(3) Uani 1 1 d .
O1 O 0.51961(11) 0.89208(13) 0.14300(12) 0.0206(3) Uani 1 1 d .
O2 O 0.42171(11) 0.76197(14) 0.24685(11) 0.0208(3) Uani 1 1 d .
O3 O 0.09090(11) 0.83079(14) -0.09550(12) 0.0241(3) Uani 1 1 d .
O4 O 0.18610(12) 0.66160(14) 0.06750(14) 0.0265(3) Uani 1 1 d .
C10 C 0.11567(18) 1.0618(2) -0.28836(18) 0.0260(5) Uani 1 1 d .
H10A H 0.1686 1.0319 -0.3220 0.039 Uiso 1 1 calc R
H10B H 0.0575 1.1202 -0.3479 0.039 Uiso 1 1 calc R
H10C H 0.0783 0.9843 -0.2718 0.039 Uiso 1 1 calc R
S1 S 0.43088(4) 0.80147(4) 0.13710(4) 0.01353(13) Uani 1 1 d .
S2 S 0.18111(4) 0.79436(4) 0.02129(4) 0.01677(13) Uani 1 1 d .

loop_
_atom_site_aniso_label
_atom_site_aniso_U_11
_atom_site_aniso_U_22
_atom_site_aniso_U_33
_atom_site_aniso_U_23
_atom_site_aniso_U_13
_atom_site_aniso_U_12
C1 0.0154(9) 0.0175(9) 0.0150(9) 0.0033(7) 0.0078(8) 0.0003(7)
C2 0.0149(9) 0.0177(10) 0.0198(10) 0.0038(8) 0.0058(8) 0.0025(7)
C3 0.0207(10) 0.0130(9) 0.0249(10) -0.0002(8) 0.0088(8) -0.0001(7)
C4 0.0210(10) 0.0154(10) 0.0204(10) -0.0025(8) 0.0034(8) -0.0035(8)
C5 0.0148(9) 0.0163(10) 0.0167(9) 0.0033(7) 0.0018(8) -0.0015(7)
C6 0.0176(9) 0.0113(9) 0.0170(9) 0.0015(7) 0.0082(8) 0.0025(7)
C7 0.0133(9) 0.0109(9) 0.0156(9) 0.0011(7) 0.0061(8) 0.0008(7)
C8 0.0179(9) 0.0163(9) 0.0141(9) 0.0015(7) 0.0059(8) 0.0037(7)
C9 0.0195(10) 0.0274(11) 0.0269(11) 0.0040(9) 0.0139(9) 0.0018(8)
F1 0.0423(7) 0.0321(7) 0.0186(6) 0.0036(5) 0.0176(6) 0.0143(6)
F2 0.0221(6) 0.0272(6) 0.0249(6) 0.0020(5) 0.0053(5) 0.0120(5)
F3 0.0327(7) 0.0126(6) 0.0489(8) -0.0035(5) 0.0209(6) -0.0018(5)
F4 0.0455(8) 0.0233(7) 0.0488(8) -0.0017(6) 0.0329(7) 0.0052(6)
F5 0.0247(7) 0.0512(9) 0.0524(9) 0.0053(7) 0.0273(6) 0.0014(6)
F6 0.0348(7) 0.0601(9) 0.0228(7) 0.0027(6) 0.0146(6) 0.0172(6)
N1 0.0141(7) 0.0111(7) 0.0169(8) 0.0018(6) 0.0079(6) 0.0008(6)
O1 0.0151(7) 0.0159(7) 0.0274(8) 0.0003(6) 0.0058(6) -0.0015(5)
O2 0.0236(7) 0.0254(7) 0.0132(6) 0.0010(6) 0.0077(6) 0.0048(6)
O3 0.0151(7) 0.0289(8) 0.0228(7) 0.0006(6) 0.0028(6) -0.0036(6)
O4 0.0260(8) 0.0171(7) 0.0384(9) 0.0060(6) 0.0158(7) -0.0033(6)
C10 0.0328(12) 0.0208(10) 0.0165(10) -0.0007(8) 0.0028(9) 0.0071(9)
S1 0.0138(2) 0.0121(2) 0.0133(2) -0.00051(17) 0.00449(18) 0.00106(17)
S2 0.0143(2) 0.0151(2) 0.0202(3) 0.00108(18) 0.0067(2) -0.00226(17)

loop_
_atom_type_symbol
_atom_type_description
_atom_type_scat_dispersion_real
_atom_type_scat_dispersion_imag
_atom_type_scat_source
C C 0.0033 0.0016 'International Tables Vol C Tables 4.2.6.8 and 6.1.1.4'
H H 0.0000 0.0000 'International Tables Vol C Tables 4.2.6.8 and 6.1.1.4'
N N 0.0061 0.0033 'International Tables Vol C Tables 4.2.6.8 and 6.1.1.4'
O O 0.0106 0.0060 'International Tables Vol C Tables 4.2.6.8 and 6.1.1.4'
F F 0.0171 0.0103 'International Tables Vol C Tables 4.2.6.8 and 6.1.1.4'
S S 0.1246 0.1234 'International Tables Vol C Tables 4.2.6.8 and 6.1.1.4'

loop_
_geom_angle_atom_site_label_1
_geom_angle_atom_site_label_2
_geom_angle_atom_site_label_3
_geom_angle
N1 C1 C2 118.38(17)
N1 C1 C10 120.62(16)
C2 C1 C10 121.00(17)
C3 C2 C1 121.01(18)
C3 C2 H2 119.5
C1 C2 H2 119.5
C2 C3 C4 119.29(18)
C2 C3 H3 120.4
C4 C3 H3 120.4
C5 C4 C3 118.61(18)
C5 C4 H4 120.7
C3 C4 H4 120.7
N1 C5 C4 121.50(17)
N1 C5 H5 119.2
C4 C5 H5 119.2
C7 C6 N1 112.92(14)
C7 C6 H6A 109.0
N1 C6 H6A 109.0
C7 C6 H6B 109.0
N1 C6 H6B 109.0
H6A C6 H6B 107.8
C6 C7 S1 120.59(13)
C6 C7 S2 118.94(13)
S1 C7 S2 120.16(10)
F3 C8 F1 108.40(15)
F3 C8 F2 108.29(15)
F1 C8 F2 108.49(15)
F3 C8 S1 111.05(12)
F1 C8 S1 110.83(12)
F2 C8 S1 109.70(12)
F6 C9 F4 108.40(17)
F6 C9 F5 107.86(16)
F4 C9 F5 107.99(16)
F6 C9 S2 112.69(14)
F4 C9 S2 110.75(13)
F5 C9 S2 109.00(14)
C5 N1 C1 121.19(15)
C5 N1 C6 116.84(14)
C1 N1 C6 121.96(15)
C1 C10 H10A 109.5
C1 C10 H10B 109.5
H10A C10 H10B 109.5
C1 C10 H10C 109.5
H10A C10 H10C 109.5
H10B C10 H10C 109.5
O2 S1 O1 120.53(8)
O2 S1 C7 112.92(8)
O1 S1 C7 109.15(8)
O2 S1 C8 102.39(8)
O1 S1 C8 102.43(8)
C7 S1 C8 107.95(9)
O4 S2 O3 119.88(9)
O4 S2 C7 114.74(9)
O3 S2 C7 107.71(8)
O4 S2 C9 102.89(9)
O3 S2 C9 102.40(9)
C7 S2 C9 107.73(9)

loop_
_geom_bond_atom_site_label_1
_geom_bond_atom_site_label_2
_geom_bond_distance
C1 N1 1.358(2)
C1 C2 1.389(3)
C1 C10 1.496(3)
C2 C3 1.377(3)
C2 H2 0.9500
C3 C4 1.389(3)
C3 H3 0.9500
C4 C5 1.372(3)
C4 H4 0.9500
C5 N1 1.352(2)
C5 H5 0.9500
C6 C7 1.497(2)
C6 N1 1.522(2)
C6 H6A 0.9900
C6 H6B 0.9900
C7 S1 1.6817(17)
C7 S2 1.6856(17)
C8 F3 1.322(2)
C8 F1 1.324(2)
C8 F2 1.333(2)
C8 S1 1.8387(19)
C9 F6 1.324(2)
C9 F4 1.328(2)
C9 F5 1.331(2)
C9 S2 1.851(2)
O1 S1 1.4415(13)
O2 S1 1.4313(13)
O3 S2 1.4365(14)
O4 S2 1.4342(14)
C10 H10A 0.9800
C10 H10B 0.9800
C10 H10C 0.9800
